data_7155052
loop_
_publ_author_name
'Ranjith Kumar, Gadi'
'Kiran Kumar, Yalla'
'Kant, Ruchir'
'Sridhar Reddy, Maddi'

_publ_section_title
;
 Synthesis of benzofuranyl and indolyl methyl azides by tandem
 silver-catalyzed cyclization and azidation.
;
_journal_issue 17
_journal_name_full 'Organic &amp; biomolecular chemistry'
_journal_page_first 4077
_journal_page_last 4088
_journal_paper_doi 10.1039/c6ob00191b
_journal_volume 14
_journal_year 2016
_chemical_formula_moiety 'C15 H10 N4 O'
_chemical_formula_sum 'C15 H10 N4 O'
_chemical_formula_weight 262.27
_space_group_IT_number 29
_symmetry_cell_setting orthorhombic
_symmetry_Int_Tables_number 29
_symmetry_space_group_name_Hall 'P 2c -2ac'
_symmetry_space_group_name_H-M 'P c a 21'
_atom_sites_solution_hydrogens geom
_atom_sites_solution_primary direct
_atom_sites_solution_secondary difmap
_audit_update_record
;
2015-10-21 deposited with the CCDC.
2016-03-17 downloaded from the CCDC.
;
_cell_angle_alpha 90
_cell_angle_beta 90
_cell_angle_gamma 90
_cell_formula_units_Z 4
_cell_length_a 13.301(3)
_cell_length_b 13.892(4)
_cell_length_c 6.7933(16)
_cell_measurement_reflns_used 1576
_cell_measurement_temperature 293(2)
_cell_measurement_theta_max 25.3
_cell_measurement_theta_min 3.1
_cell_volume 1255.2(5)
_computing_cell_refinement
;
CrystalClear-SM Expert 2.1 b24 (Rigaku, 2012)
;
_computing_data_collection
;
CrystalClear-SM Expert 2.1 b24 (Rigaku, 2012)
;
_computing_data_reduction
;
CrystalClear-SM Expert 2.1 b24 (Rigaku, 2012)
;
_computing_molecular_graphics 'SHELXTL (Bruker, 1997)'
_computing_structure_refinement 'SHELXL-97 (Sheldrick, 1997)'
_computing_structure_solution 'SHELXS-97 (Sheldrick, 1990)'
_diffrn_ambient_temperature 293(2)
_diffrn_detector CCD
_diffrn_detector_area_resol_mean 28.5714
_diffrn_measured_fraction_theta_full 0.990
_diffrn_measured_fraction_theta_max 0.990
_diffrn_measurement_device
;
AFC12 (Right): Kappa 3 circle
;
_diffrn_measurement_device_type
;
Rigaku Saturn724+ (4x4 bin mode)
;
_diffrn_measurement_method 'profile data from \w-scans'
_diffrn_measurement_specimen_support Fiber
_diffrn_radiation_monochromator Confocal
_diffrn_radiation_type 'Mo K\a'
_diffrn_radiation_wavelength 0.71075
_diffrn_reflns_av_R_equivalents 0.0508
_diffrn_reflns_av_sigmaI/netI 0.0460
_diffrn_reflns_limit_h_max 15
_diffrn_reflns_limit_h_min -16
_diffrn_reflns_limit_k_max 16
_diffrn_reflns_limit_k_min -11
_diffrn_reflns_limit_l_max 7
_diffrn_reflns_limit_l_min -8
_diffrn_reflns_number 7990
_diffrn_reflns_theta_full 25.31
_diffrn_reflns_theta_max 25.31
_diffrn_reflns_theta_min 3.06
_diffrn_source MicroMax003_Mo
_diffrn_source_current 0.6
_diffrn_source_power 0.0
_diffrn_source_voltage 50.0
_exptl_absorpt_coefficient_mu 0.092
_exptl_absorpt_correction_T_max 0.990
_exptl_absorpt_correction_T_min 0.975
_exptl_absorpt_correction_type multi-scan
_exptl_absorpt_process_details 'REQAB (Rigaku, 1998)'
_exptl_crystal_colour Colorless
_exptl_crystal_density_diffrn 1.388
_exptl_crystal_density_method 'Not Measured'
_exptl_crystal_description Block
_exptl_crystal_F_000 544
_exptl_crystal_size_max 0.270
_exptl_crystal_size_mid 0.250
_exptl_crystal_size_min 0.110
_refine_diff_density_max 0.098
_refine_diff_density_min -0.125
_refine_diff_density_rms 0.025
_refine_ls_abs_structure_details 'Flack H D (1983), Acta Cryst. A39, 876-881'
_refine_ls_abs_structure_Flack 2.9(17)
_refine_ls_extinction_method none
_refine_ls_goodness_of_fit_ref 0.918
_refine_ls_hydrogen_treatment constr
_refine_ls_matrix_type full
_refine_ls_number_parameters 181
_refine_ls_number_reflns 2203
_refine_ls_number_restraints 1
_refine_ls_restrained_S_all 0.918
_refine_ls_R_factor_all 0.0465
_refine_ls_R_factor_gt 0.0363
_refine_ls_shift/su_max 0.000
_refine_ls_shift/su_mean 0.000
_refine_ls_structure_factor_coef Fsqd
_refine_ls_weighting_details 'calc w=1/[\s^2^(Fo^2^)+(0.0372P)^2^+0.0000P] where P=(Fo^2^+2Fc^2^)/3'
_refine_ls_weighting_scheme calc
_refine_ls_wR_factor_gt 0.0794
_refine_ls_wR_factor_ref 0.0825
_reflns_number_gt 1726
_reflns_number_total 2203
_reflns_threshold_expression >2sigma(I)
_cod_data_source_file c6ob00191b2.cif
_cod_data_source_block xxx
_cod_depositor_comments
;
The following automatic conversions were performed:

'_symmetry_cell_setting' value 'Orthorhombic' changed to
'orthorhombic' according to
/usr/data/users/saulius/crontab/automatic-downloads/rss-feeds/RSC/lib/dictionaries/cif_core.dic
dictionary named 'cif_core.dic' version 2.4.2 from 2011-04-26.

'_exptl_absorpt_correction_type' value 'Multi-scan' changed to
'multi-scan' according to
/usr/data/users/saulius/crontab/automatic-downloads/rss-feeds/RSC/lib/dictionaries/cif_core.dic
dictionary named 'cif_core.dic' version 2.4.2 from 2011-04-26.

'_refine_ls_hydrogen_treatment' value 'Constr' changed to 'constr'
according to
/usr/data/users/saulius/crontab/automatic-downloads/rss-feeds/RSC/lib/dictionaries/cif_core.dic
dictionary named 'cif_core.dic' version 2.4.2 from 2011-04-26.

Automatic conversion script
Id: cif_fix_values 4268 2015-11-12 08:31:59Z antanas 

 Adding full bibliography for 7155052--7155053.cif.
;
_cod_original_cell_volume 1255.3(5)
_cod_database_code 7155052

loop_
_symmetry_equiv_pos_site_id
_symmetry_equiv_pos_as_xyz
1 x,y,z
2 -x,-y,1/2+z
3 1/2-x,y,1/2+z
4 1/2+x,-y,z

loop_
_atom_site_aniso_label
_atom_site_aniso_U_11
_atom_site_aniso_U_22
_atom_site_aniso_U_33
_atom_site_aniso_U_23
_atom_site_aniso_U_13
_atom_site_aniso_U_12
O1 0.0557(8) 0.0685(9) 0.0722(10) 0.0004(8) 0.0079(7) 0.0041(7)
N1 0.0526(9) 0.0810(12) 0.0680(12) 0.0001(11) 0.0010(10) -0.0063(9)
N2 0.0574(10) 0.0877(13) 0.0791(14) -0.0047(12) -0.0038(9) -0.0185(10)
N3 0.0643(11) 0.0705(11) 0.0730(14) -0.0050(11) -0.0041(9) -0.0197(9)
N4 0.0510(8) 0.0573(10) 0.0578(11) -0.0005(9) 0.0004(10) -0.0080(7)
C1 0.0674(12) 0.0842(16) 0.0583(15) 0.0056(13) 0.0026(12) -0.0098(12)
C2 0.1034(19) 0.0620(15) 0.0634(16) 0.0040(13) -0.0070(14) -0.0124(14)
C3 0.111(2) 0.0636(15) 0.0705(17) -0.0002(13) 0.0012(16) 0.0102(15)
C4 0.0797(17) 0.0715(16) 0.0730(19) -0.0016(13) 0.0078(13) 0.0143(13)
C5 0.0598(12) 0.0593(13) 0.0550(14) 0.0023(10) 0.0047(10) 0.0020(10)
C6 0.0578(11) 0.0609(12) 0.0481(13) 0.0026(10) 0.0003(9) -0.0021(9)
C7 0.0544(10) 0.0595(12) 0.0498(12) -0.0001(10) 0.0019(9) 0.0064(10)
C8 0.0488(10) 0.0656(13) 0.0546(13) -0.0015(11) 0.0058(11) 0.0049(9)
C9 0.0497(9) 0.0645(12) 0.0497(12) 0.0016(11) -0.0009(11) -0.0027(9)
C10 0.0531(10) 0.0468(10) 0.0646(14) 0.0021(12) 0.0012(10) -0.0052(9)
C11 0.0701(14) 0.0498(13) 0.0786(16) -0.0085(12) 0.0015(12) -0.0009(10)
C12 0.0835(17) 0.0540(13) 0.105(2) -0.0066(14) 0.0172(16) 0.0076(12)
C13 0.0615(12) 0.0603(13) 0.115(2) 0.0074(15) 0.0005(16) 0.0063(11)
C14 0.0620(14) 0.0754(16) 0.0898(18) 0.0036(14) -0.0137(12) -0.0020(12)
C15 0.0582(12) 0.0680(15) 0.0697(15) -0.0047(12) -0.0014(11) -0.0031(11)

loop_
_atom_site_label
_atom_site_type_symbol
_atom_site_thermal_displace_type
_atom_site_fract_x
_atom_site_fract_y
_atom_site_fract_z
_atom_site_occupancy
_atom_site_U_iso_or_equiv
_atom_site_calc_flag
_atom_site_refinement_flags
O1 O Uani 0.73350(10) 0.07444(10) 0.1275(2) 1.000 0.0655(5) . .
N1 N Uani 0.80250(11) 0.25697(14) 0.2199(3) 1.000 0.0672(6) . .
N2 N Uani 0.80962(13) 0.35379(14) 0.2545(3) 1.000 0.0747(7) . .
N3 N Uani 0.72186(13) 0.39258(13) 0.2656(3) 1.000 0.0693(7) . .
N4 N Uani 0.65396(11) 0.32081(11) 0.2377(2) 1.000 0.0554(6) . .
C1 C Uani 0.51786(17) -0.07770(17) 0.1861(3) 1.000 0.0700(8) . .
C2 C Uani 0.5581(2) -0.16634(18) 0.1371(4) 1.000 0.0763(10) . .
C3 C Uani 0.6572(2) -0.17630(18) 0.0816(4) 1.000 0.0817(10) . .
C4 C Uani 0.72113(19) -0.10000(17) 0.0740(4) 1.000 0.0747(10) . .
C5 C Uani 0.68168(14) -0.01190(15) 0.1239(3) 1.000 0.0580(8) . .
C6 C Uani 0.58259(14) 0.00285(14) 0.1785(3) 1.000 0.0556(7) . .
C7 C Uani 0.66409(14) 0.14236(15) 0.1847(3) 1.000 0.0546(7) . .
C8 C Uani 0.57369(13) 0.10391(15) 0.2143(3) 1.000 0.0563(7) . .
C9 C Uani 0.70521(12) 0.23843(15) 0.2101(3) 1.000 0.0546(6) . .
C10 C Uani 0.54852(13) 0.34471(13) 0.2331(3) 1.000 0.0548(7) . .
C11 C Uani 0.50904(16) 0.39915(14) 0.3818(4) 1.000 0.0662(8) . .
C12 C Uani 0.40916(19) 0.42623(16) 0.3692(4) 1.000 0.0808(10) . .
C13 C Uani 0.35109(17) 0.39908(16) 0.2121(5) 1.000 0.0789(9) . .
C14 C Uani 0.39224(17) 0.34372(18) 0.0650(4) 1.000 0.0757(9) . .
C15 C Uani 0.49230(16) 0.31702(16) 0.0733(3) 1.000 0.0653(8) . .
H1 H Uiso 0.45080 -0.07140 0.22270 1.000 0.0840 calc R
H2 H Uiso 0.51720 -0.22060 0.14180 1.000 0.0920 calc R
H3 H Uiso 0.68100 -0.23710 0.04830 1.000 0.0980 calc R
H4 H Uiso 0.78800 -0.10710 0.03710 1.000 0.0900 calc R
H8 H Uiso 0.51570 0.13660 0.25130 1.000 0.0680 calc R
H11 H Uiso 0.54830 0.41750 0.48870 1.000 0.0790 calc R
H12 H Uiso 0.38100 0.46340 0.46880 1.000 0.0970 calc R
H13 H Uiso 0.28410 0.41800 0.20510 1.000 0.0950 calc R
H14 H Uiso 0.35260 0.32420 -0.04050 1.000 0.0910 calc R
H15 H Uiso 0.52100 0.28100 -0.02750 1.000 0.0780 calc R

loop_
_atom_type_symbol
_atom_type_description
_atom_type_scat_dispersion_real
_atom_type_scat_dispersion_imag
_atom_type_scat_source
O O 0.0106 0.0060 'International Tables Vol C Tables 4.2.6.8 and 6.1.1.4'
N N 0.0061 0.0033 'International Tables Vol C Tables 4.2.6.8 and 6.1.1.4'
H H 0.0000 0.0000 'International Tables Vol C Tables 4.2.6.8 and 6.1.1.4'
C C 0.0033 0.0016 'International Tables Vol C Tables 4.2.6.8 and 6.1.1.4'

loop_
_geom_angle_atom_site_label_1
_geom_angle_atom_site_label_2
_geom_angle_atom_site_label_3
_geom_angle
_geom_angle_publ_flag
C5 O1 C7 105.38(14) yes
N2 N1 C9 105.55(16) yes
N1 N2 N3 111.01(16) yes
N2 N3 N4 106.70(16) yes
N3 N4 C9 107.87(15) yes
N3 N4 C10 118.73(15) yes
C9 N4 C10 133.31(15) yes
C2 C1 C6 117.4(2) no
C1 C2 C3 121.7(2) no
C2 C3 C4 122.0(2) no
C3 C4 C5 116.5(2) no
O1 C5 C4 125.89(18) yes
O1 C5 C6 109.95(17) yes
C4 C5 C6 124.2(2) no
C1 C6 C5 118.21(19) no
C1 C6 C8 136.14(18) no
C5 C6 C8 105.65(17) no
O1 C7 C8 111.94(18) yes
O1 C7 C9 114.26(16) yes
C8 C7 C9 133.70(19) no
C6 C8 C7 107.07(17) no
N1 C9 N4 108.87(18) yes
N1 C9 C7 123.64(18) yes
N4 C9 C7 127.40(15) yes
N4 C10 C11 119.03(17) yes
N4 C10 C15 118.84(17) yes
C11 C10 C15 122.01(18) no
C10 C11 C12 118.3(2) no
C11 C12 C13 121.0(2) no
C12 C13 C14 119.7(2) no
C13 C14 C15 120.2(2) no
C10 C15 C14 118.8(2) no
C2 C1 H1 121.00 no
C6 C1 H1 121.00 no
C1 C2 H2 119.00 no
C3 C2 H2 119.00 no
C2 C3 H3 119.00 no
C4 C3 H3 119.00 no
C3 C4 H4 122.00 no
C5 C4 H4 122.00 no
C6 C8 H8 126.00 no
C7 C8 H8 126.00 no
C10 C11 H11 121.00 no
C12 C11 H11 121.00 no
C11 C12 H12 120.00 no
C13 C12 H12 120.00 no
C12 C13 H13 120.00 no
C14 C13 H13 120.00 no
C13 C14 H14 120.00 no
C15 C14 H14 120.00 no
C10 C15 H15 121.00 no
C14 C15 H15 121.00 no

loop_
_geom_bond_atom_site_label_1
_geom_bond_atom_site_label_2
_geom_bond_distance
_geom_bond_publ_flag
O1 C5 1.384(2) yes
O1 C7 1.376(2) yes
N1 N2 1.369(3) yes
N1 C9 1.321(2) yes
N2 N3 1.288(3) yes
N3 N4 1.359(2) yes
N4 C9 1.345(3) yes
N4 C10 1.442(2) yes
C1 C2 1.383(3) no
C1 C6 1.413(3) no
C2 C3 1.378(4) no
C3 C4 1.360(4) no
C4 C5 1.374(3) no
C5 C6 1.384(3) no
C6 C8 1.430(3) no
C7 C8 1.331(3) no
C7 C9 1.453(3) no
C10 C11 1.367(3) no
C10 C15 1.373(3) no
C11 C12 1.383(3) no
C12 C13 1.370(4) no
C13 C14 1.375(4) no
C14 C15 1.383(3) no
C1 H1 0.9300 no
C2 H2 0.9300 no
C3 H3 0.9300 no
C4 H4 0.9300 no
C8 H8 0.9300 no
C11 H11 0.9300 no
C12 H12 0.9300 no
C13 H13 0.9300 no
C14 H14 0.9300 no
C15 H15 0.9300 no

loop_
_geom_contact_atom_site_label_1
_geom_contact_atom_site_label_2
_geom_contact_distance
_geom_contact_site_symmetry_2
_geom_contact_publ_flag
O1 N1 2.769(2) . no
N1 O1 2.769(2) . no
N1 N4 2.169(2) . no
N1 C9 3.342(3) 3_655 no
N2 C15 3.449(3) 3_655 no
N2 N4 2.124(2) . no
N2 C12 3.420(3) 4_565 no
N3 C13 3.386(3) 4_565 no
N4 N1 2.169(2) . no
N1 H2 2.9500 4_555 no
N1 H15 2.9300 3_655 no
N2 H11 2.7600 3_654 no
N2 H15 2.8800 3_655 no
N3 H13 2.7900 4_565 no
N3 H11 2.7800 . no
C1 C8 3.448(3) 2_654 no
C2 C8 3.475(3) 2_654 no
C4 C5 3.538(3) 3_654 no
C4 C4 3.482(4) 3_655 no
C4 C4 3.482(4) 3_654 no
C5 C4 3.538(3) 3_655 no
C7 C15 3.418(3) . no
C8 C10 3.364(3) . no
C8 C2 3.475(3) 2_655 no
C8 C15 3.295(3) . no
C8 C1 3.448(3) 2_655 no
C9 N1 3.342(3) 3_654 no
C9 C9 3.600(3) 3_654 no
C9 C9 3.600(3) 3_655 no
C10 C8 3.364(3) . no
C12 N2 3.420(3) 4_465 no
C13 N3 3.386(3) 4_465 no
C15 C7 3.418(3) . no
C15 C8 3.295(3) . no
C15 N2 3.449(3) 3_654 no
C1 H8 3.1000 2_654 no
C2 H8 2.8300 2_654 no
C2 H15 2.9700 2_655 no
C7 H15 3.0700 . no
C8 H15 3.0400 . no
C9 H15 2.9900 . no
C10 H8 2.9300 . no
C11 H2 3.0600 2_655 no
C15 H8 2.8000 . no
H2 C11 3.0600 2_654 no
H2 H15 2.4500 2_655 no
H2 N1 2.9500 4_455 no
H8 C10 2.9300 . no
H8 C15 2.8000 . no
H8 C1 3.1000 2_655 no
H8 C2 2.8300 2_655 no
H11 N3 2.7800 . no
H11 N2 2.7600 3_655 no
H13 N3 2.7900 4_465 no
H15 C7 3.0700 . no
H15 C8 3.0400 . no
H15 C9 2.9900 . no
H15 C2 2.9700 2_654 no
H15 H2 2.4500 2_654 no
H15 N1 2.9300 3_654 no
H15 N2 2.8800 3_654 no

loop_
_geom_torsion_atom_site_label_1
_geom_torsion_atom_site_label_2
_geom_torsion_atom_site_label_3
_geom_torsion_atom_site_label_4
_geom_torsion
_geom_torsion_publ_flag
C7 O1 C5 C6 -0.2(2) no
C5 O1 C7 C8 -0.6(2) no
C5 O1 C7 C9 176.27(17) no
C7 O1 C5 C4 179.8(2) no
C9 N1 N2 N3 0.1(3) no
N2 N1 C9 N4 0.0(2) no
N2 N1 C9 C7 -176.81(19) no
N1 N2 N3 N4 -0.1(2) no
N2 N3 N4 C9 0.1(2) no
N2 N3 N4 C10 -177.03(17) no
N3 N4 C9 N1 0.0(2) no
C10 N4 C9 N1 176.48(19) no
N3 N4 C9 C7 176.6(2) no
C10 N4 C9 C7 -6.9(3) no
C9 N4 C10 C15 -50.7(3) no
N3 N4 C10 C11 -50.6(2) no
N3 N4 C10 C15 125.5(2) no
C9 N4 C10 C11 133.2(2) no
C2 C1 C6 C5 -0.3(3) no
C2 C1 C6 C8 179.6(2) no
C6 C1 C2 C3 -0.4(4) no
C1 C2 C3 C4 0.8(4) no
C2 C3 C4 C5 -0.3(4) no
C3 C4 C5 C6 -0.5(4) no
C3 C4 C5 O1 179.5(2) no
C4 C5 C6 C1 0.8(3) no
O1 C5 C6 C1 -179.17(17) no
C4 C5 C6 C8 -179.1(2) no
O1 C5 C6 C8 0.9(2) no
C5 C6 C8 C7 -1.2(2) no
C1 C6 C8 C7 178.8(2) no
O1 C7 C9 N1 -13.9(3) no
C9 C7 C8 C6 -174.9(2) no
C8 C7 C9 N4 -14.1(4) no
O1 C7 C9 N4 169.94(18) no
C8 C7 C9 N1 162.1(2) no
O1 C7 C8 C6 1.2(2) no
N4 C10 C11 C12 176.23(19) no
C15 C10 C11 C12 0.3(3) no
N4 C10 C15 C14 -177.14(19) no
C11 C10 C15 C14 -1.2(3) no
C10 C11 C12 C13 0.2(3) no
C11 C12 C13 C14 0.3(4) no
C12 C13 C14 C15 -1.3(4) no
C13 C14 C15 C10 1.7(4) no
